data_4105095
loop_
_publ_author_name
'Evan R. King'
'Theodore A. Betley'

_publ_contact_author_address
;Department of Chemistry and Chemical Biology
Harvard University
Mallinckrodt 306E
12 Oxford Street
Cambridge, MA 02139
;
_publ_contact_author_email betley@chemistry.harvard.edu
_publ_contact_author_name 'Professor Theodore A. Betley'
_publ_contact_author_phone 617-496-9944
_publ_section_title
;
 Unusual Electronic Structure of First Row Transition Metal Complexes
 Featuring Redox-Active Dipyrromethane Ligands
;
_journal_name_full 'Journal of the American Chemical Society'
_journal_page_first 14374
_journal_page_last 14380
_journal_paper_doi 10.1021/ja903997a
_journal_volume 131
_journal_year 2009
_chemical_compound_source 'chemical synthesis'
_chemical_formula_moiety 'C39 H42 Fe N4'
_chemical_formula_sum 'C39 H42 Fe N4'
_chemical_formula_weight 622.62
_chemical_name_common (dmpm)Fe(py)2
_chemical_name_systematic 'bis-pyridine (1,9-dimesityl-5,5-dimethyldipyrromethanato)iron(II)'
_space_group_IT_number 14
_symmetry_cell_setting monoclinic
_symmetry_Int_Tables_number 14
_symmetry_space_group_name_Hall '-P 2yn'
_symmetry_space_group_name_H-M 'P 1 21/n 1'
_atom_sites_solution_hydrogens geom
_atom_sites_solution_primary direct
_atom_sites_solution_secondary difmap
_audit_creation_method SHELXL-97
_cell_angle_alpha 90.00
_cell_angle_beta 104.8220(10)
_cell_angle_gamma 90.00
_cell_formula_units_Z 4
_cell_length_a 14.1937(2)
_cell_length_b 10.46970(10)
_cell_length_c 23.1322(3)
_cell_measurement_reflns_used 10199
_cell_measurement_temperature 193(2)
_cell_measurement_theta_max 25.43
_cell_measurement_theta_min 2.15
_cell_volume 3323.15(7)
_computing_cell_refinement 'SAINT V7.34A (Bruker AXS, 2006)'
_computing_data_collection 'SMART V5.625 (Bruker AXS, 2001a)'
_computing_data_reduction
; 
SAINT V7.34A (Bruker AXS, 2006), SADABS (Bruker AXS, 2004) 
;
_computing_molecular_graphics 'SHELXTL v6.12 (Bruker AXS, 2001b)'
_computing_publication_material 'SHELXTL v6.12 (Bruker AXS, 2001b)'
_computing_structure_refinement 'SHELXL-97 (Sheldrick, 1997)'
_computing_structure_solution 'SHELXS-97 (Sheldrick, 1990)'
_diffrn_ambient_temperature 193(2)
_diffrn_measured_fraction_theta_full 1.000
_diffrn_measured_fraction_theta_max 1.000
_diffrn_measurement_device_type 'Bruker Apex II CCD'
_diffrn_measurement_method 'omega scans 0.5%'
_diffrn_radiation_monochromator graphite
_diffrn_radiation_probe x-ray
_diffrn_radiation_type MoK\a
_diffrn_radiation_wavelength 0.71073
_diffrn_reflns_av_R_equivalents 0.0643
_diffrn_reflns_av_sigmaI/netI 0.0329
_diffrn_reflns_limit_h_max 18
_diffrn_reflns_limit_h_min -18
_diffrn_reflns_limit_k_max 13
_diffrn_reflns_limit_k_min -13
_diffrn_reflns_limit_l_max 30
_diffrn_reflns_limit_l_min -30
_diffrn_reflns_number 77111
_diffrn_reflns_theta_full 27.50
_diffrn_reflns_theta_max 27.50
_diffrn_reflns_theta_min 1.82
_diffrn_source 'sealed tube'
_diffrn_standards_decay_% 0
_diffrn_standards_number 0
_exptl_absorpt_coefficient_mu 0.487
_exptl_absorpt_correction_T_max 0.9761
_exptl_absorpt_correction_T_min 0.9089
_exptl_absorpt_correction_type numerical
_exptl_absorpt_process_details 'SADABS (Bruker AXS, 2004)'
_exptl_crystal_colour 'translucent orange'
_exptl_crystal_density_diffrn 1.244
_exptl_crystal_description prism
_exptl_crystal_F_000 1320
_exptl_crystal_recrystallization_method 'diethyl ether'
_exptl_crystal_size_max 0.20
_exptl_crystal_size_mid 0.15
_exptl_crystal_size_min 0.05
_refine_diff_density_max 0.316
_refine_diff_density_min -0.250
_refine_diff_density_rms 0.046
_refine_ls_extinction_method none
_refine_ls_goodness_of_fit_ref 1.019
_refine_ls_hydrogen_treatment constr
_refine_ls_matrix_type full
_refine_ls_number_parameters 460
_refine_ls_number_reflns 7634
_refine_ls_number_restraints 87
_refine_ls_restrained_S_all 1.015
_refine_ls_R_factor_all 0.0627
_refine_ls_R_factor_gt 0.0392
_refine_ls_shift/su_max 0.002
_refine_ls_shift/su_mean 0.000
_refine_ls_structure_factor_coef Fsqd
_refine_ls_weighting_details 'calc w=1/[\s^2^(Fo^2^)+(0.0444P)^2^+1.5015P] where P=(Fo^2^+2Fc^2^)/3'
_refine_ls_weighting_scheme calc
_refine_ls_wR_factor_gt 0.0936
_refine_ls_wR_factor_ref 0.1059
_reflns_number_gt 5602
_reflns_number_total 7634
_reflns_threshold_expression >2sigma(I)
_cod_data_source_file ja903997a_si_001_2.cif
_cod_data_source_block compound4-erk002
_cod_original_sg_symbol_H-M 'P 21/n'
_cod_database_code 4105095

loop_
_symmetry_equiv_pos_as_xyz
'x, y, z'
'-x+1/2, y+1/2, -z+1/2'
'-x, -y, -z'
'x-1/2, -y-1/2, z-1/2'

loop_
_atom_site_label
_atom_site_type_symbol
_atom_site_fract_x
_atom_site_fract_y
_atom_site_fract_z
_atom_site_U_iso_or_equiv
_atom_site_adp_type
_atom_site_occupancy
_atom_site_symmetry_multiplicity
_atom_site_calc_flag
_atom_site_refinement_flags
_atom_site_disorder_assembly
_atom_site_disorder_group
Fe1 Fe 0.564752(19) 0.92235(2) 0.837089(12) 0.02990(9) Uani 1 1 d . . .
N1 N 0.49733(11) 1.04854(15) 0.77695(7) 0.0327(4) Uani 1 1 d . A .
N2 N 0.65962(11) 1.03404(15) 0.89252(7) 0.0328(4) Uani 1 1 d . A .
C1 C 0.56045(15) 1.22994(18) 0.84921(9) 0.0360(4) Uani 1 1 d . A .
C2 C 0.48794(17) 1.2157(2) 0.88881(10) 0.0467(5) Uani 1 1 d . . .
H2A H 0.4278 1.2622 0.8705 0.070 Uiso 1 1 calc R . .
H2B H 0.5172 1.2508 0.9286 0.070 Uiso 1 1 calc R . .
H2C H 0.4730 1.1251 0.8924 0.070 Uiso 1 1 calc R . .
C3 C 0.58033(19) 1.3730(2) 0.84411(11) 0.0502(6) Uani 1 1 d . . .
H3A H 0.6270 1.3850 0.8198 0.075 Uiso 1 1 calc R . .
H3B H 0.6075 1.4085 0.8841 0.075 Uiso 1 1 calc R . .
H3C H 0.5193 1.4169 0.8252 0.075 Uiso 1 1 calc R . .
C4 C 0.51217(14) 1.17845(17) 0.78773(9) 0.0335(4) Uani 1 1 d . . .
C5 C 0.65502(15) 1.16461(18) 0.88159(9) 0.0356(4) Uani 1 1 d . . .
C6 C 0.46907(15) 1.2442(2) 0.73622(10) 0.0429(5) Uani 1 1 d . A .
H6 H 0.4676 1.3344 0.7314 0.051 Uiso 1 1 calc R . .
C7 C 0.74212(17) 1.2192(2) 0.91027(10) 0.0491(6) Uani 1 1 d . A .
H7 H 0.7582 1.3072 0.9098 0.059 Uiso 1 1 calc R . .
C8 C 0.42756(17) 1.1536(2) 0.69205(10) 0.0461(5) Uani 1 1 d . . .
H8 H 0.3935 1.1714 0.6519 0.055 Uiso 1 1 calc R A .
C9 C 0.80339(18) 1.1219(2) 0.94043(11) 0.0519(6) Uani 1 1 d . . .
H9 H 0.8684 1.1318 0.9640 0.062 Uiso 1 1 calc R A .
C10 C 0.44537(14) 1.0351(2) 0.71767(9) 0.0369(4) Uani 1 1 d . A .
C11 C 0.75165(15) 1.0094(2) 0.92954(9) 0.0392(5) Uani 1 1 d . A .
C20 C 0.41799(14) 0.90698(19) 0.69169(9) 0.0359(4) Uani 1 1 d . . .
C21 C 0.33714(15) 0.8425(2) 0.70214(10) 0.0458(5) Uani 1 1 d . A .
C211 C 0.2714(2) 0.9066(3) 0.73577(15) 0.0736(9) Uani 1 1 d . . .
H21A H 0.2191 0.9523 0.7074 0.110 Uiso 1 1 calc R A .
H21B H 0.3096 0.9672 0.7648 0.110 Uiso 1 1 calc RD . .
H21C H 0.2430 0.8418 0.7568 0.110 Uiso 1 1 calc R . .
C22 C 0.31558(16) 0.7194(2) 0.67995(11) 0.0478(5) Uani 1 1 d . . .
H22 H 0.2621 0.6754 0.6884 0.057 Uiso 1 1 calc R A .
C23 C 0.36974(16) 0.6589(2) 0.64597(9) 0.0429(5) Uani 1 1 d . A .
C231 C 0.34789(18) 0.5237(2) 0.62407(11) 0.0553(6) Uani 1 1 d . . .
H23A H 0.2941 0.4899 0.6389 0.083 Uiso 1 1 calc R A .
H23B H 0.4059 0.4706 0.6388 0.083 Uiso 1 1 calc R . .
H23C H 0.3294 0.5229 0.5802 0.083 Uiso 1 1 calc R . .
C24 C 0.44620(16) 0.7262(2) 0.63351(9) 0.0415(5) Uani 1 1 d . . .
H24 H 0.4821 0.6881 0.6086 0.050 Uiso 1 1 calc R A .
C25 C 0.47213(15) 0.8476(2) 0.65623(9) 0.0382(5) Uani 1 1 d . A .
C251 C 0.56075(17) 0.9111(2) 0.64438(12) 0.0536(6) Uani 1 1 d . . .
H25A H 0.6184 0.8892 0.6764 0.080 Uiso 1 1 calc R A .
H25B H 0.5516 1.0040 0.6431 0.080 Uiso 1 1 calc R . .
H25C H 0.5697 0.8815 0.6060 0.080 Uiso 1 1 calc R . .
C30 C 0.77856(15) 0.8799(2) 0.95344(8) 0.0373(4) Uani 1 1 d . . .
C31 C 0.72095(15) 0.8165(2) 0.98612(9) 0.0396(5) Uani 1 1 d . A .
C311 C 0.63954(17) 0.8836(2) 1.00501(10) 0.0508(6) Uani 1 1 d . . .
H31A H 0.5771 0.8439 0.9851 0.076 Uiso 1 1 calc R A .
H31B H 0.6385 0.9739 0.9937 0.076 Uiso 1 1 calc R . .
H31C H 0.6502 0.8766 1.0485 0.076 Uiso 1 1 calc R . .
C32 C 0.74387(16) 0.6927(2) 1.00577(9) 0.0457(5) Uani 1 1 d . . .
H32 H 0.7035 0.6505 1.0268 0.055 Uiso 1 1 calc R A .
C33 C 0.82347(17) 0.6280(2) 0.99597(10) 0.0481(5) Uani 1 1 d . A .
C331 C 0.8471(2) 0.4938(2) 1.01846(12) 0.0646(7) Uani 1 1 d . . .
H33A H 0.8565 0.4919 1.0619 0.097 Uiso 1 1 calc R A .
H33B H 0.9070 0.4654 1.0087 0.097 Uiso 1 1 calc R . .
H33C H 0.7933 0.4368 0.9994 0.097 Uiso 1 1 calc R . .
C34 C 0.88214(16) 0.6934(2) 0.96668(10) 0.0485(6) Uani 1 1 d . . .
H34 H 0.9381 0.6517 0.9603 0.058 Uiso 1 1 calc R A .
C35 C 0.86260(15) 0.8176(2) 0.94619(9) 0.0427(5) Uani 1 1 d . A .
C351 C 0.93402(17) 0.8815(3) 0.91675(12) 0.0604(7) Uani 1 1 d . . .
H35A H 0.9864 0.9213 0.9474 0.091 Uiso 1 1 calc R A .
H35B H 0.9001 0.9470 0.8888 0.091 Uiso 1 1 calc R . .
H35C H 0.9618 0.8175 0.8949 0.091 Uiso 1 1 calc R . .
N3 N 0.63690(11) 0.77965(15) 0.80009(7) 0.0314(3) Uani 1 1 d . A .
C1D C 0.59002(16) 0.68351(19) 0.76605(9) 0.0384(5) Uani 1 1 d . . .
H1D H 0.5225 0.6717 0.7629 0.046 Uiso 1 1 calc R A .
C2D C 0.63607(19) 0.6013(2) 0.73550(10) 0.0480(6) Uani 1 1 d . A .
H2D H 0.6009 0.5339 0.7120 0.058 Uiso 1 1 calc R . .
C3D C 0.7336(2) 0.6184(2) 0.73953(11) 0.0561(7) Uani 1 1 d . . .
H3D H 0.7664 0.5644 0.7180 0.067 Uiso 1 1 calc R A .
C4D C 0.78275(17) 0.7139(2) 0.77493(11) 0.0518(6) Uani 1 1 d . A .
H4D H 0.8505 0.7260 0.7792 0.062 Uiso 1 1 calc R . .
C5D C 0.73243(15) 0.7924(2) 0.80428(9) 0.0402(5) Uani 1 1 d . . .
H5D H 0.7670 0.8589 0.8287 0.048 Uiso 1 1 calc R A .
N4A N 0.4784(2) 0.7983(4) 0.87536(15) 0.0335(7) Uani 0.841(6) 1 d PD A 1
C1A C 0.5091(3) 0.6800(4) 0.89274(16) 0.0400(8) Uani 0.841(6) 1 d PD A 1
H1A1 H 0.5653 0.6481 0.8824 0.048 Uiso 0.841(6) 1 calc PR A 1
C2A C 0.4627(3) 0.6026(3) 0.92504(16) 0.0596(11) Uani 0.841(6) 1 d PD A 1
H2A1 H 0.4857 0.5184 0.9356 0.071 Uiso 0.841(6) 1 calc PR A 1
C3A C 0.3833(3) 0.6480(3) 0.9418(2) 0.0700(12) Uani 0.841(6) 1 d PD A 1
H3A1 H 0.3505 0.5960 0.9641 0.084 Uiso 0.841(6) 1 calc PR A 1
C4A C 0.3516(2) 0.7698(3) 0.92579(19) 0.0668(12) Uani 0.841(6) 1 d PD A 1
H4A H 0.2964 0.8038 0.9366 0.080 Uiso 0.841(6) 1 calc PR A 1
C5A C 0.4016(2) 0.8411(3) 0.89381(16) 0.0529(9) Uani 0.841(6) 1 d PD A 1
H5A H 0.3807 0.9264 0.8840 0.063 Uiso 0.841(6) 1 calc PR A 1
N4B N 0.4783(15) 0.798(3) 0.8703(15) 0.084(5) Uani 0.159(6) 1 d PDU A 2
C1B C 0.5021(17) 0.680(3) 0.8925(14) 0.085(5) Uani 0.159(6) 1 d PDU A 2
H1B H 0.5687 0.6562 0.9012 0.102 Uiso 0.159(6) 1 calc PR A 2
C2B C 0.4366(15) 0.592(2) 0.9037(14) 0.087(5) Uani 0.159(6) 1 d PDU A 2
H2B1 H 0.4572 0.5090 0.9181 0.104 Uiso 0.159(6) 1 calc PR A 2
C3B C 0.3427(13) 0.6277(16) 0.8934(14) 0.088(5) Uani 0.159(6) 1 d PDU A 2
H3B1 H 0.2969 0.5722 0.9040 0.106 Uiso 0.159(6) 1 calc PR A 2
C4B C 0.3136(12) 0.7412(16) 0.8684(13) 0.090(5) Uani 0.159(6) 1 d PDU A 2
H4B H 0.2467 0.7646 0.8584 0.108 Uiso 0.159(6) 1 calc PR A 2
C5B C 0.3830(13) 0.8235(18) 0.8573(10) 0.086(5) Uani 0.159(6) 1 d PDU A 2
H5B H 0.3615 0.9034 0.8393 0.103 Uiso 0.159(6) 1 calc PRD A 2

loop_
_atom_site_aniso_label
_atom_site_aniso_U_11
_atom_site_aniso_U_22
_atom_site_aniso_U_33
_atom_site_aniso_U_23
_atom_site_aniso_U_13
_atom_site_aniso_U_12
Fe1 0.03004(15) 0.02636(14) 0.03560(15) 0.00068(11) 0.01259(11) 0.00133(11)
N1 0.0322(8) 0.0306(8) 0.0382(9) 0.0022(7) 0.0142(7) 0.0030(7)
N2 0.0336(9) 0.0313(8) 0.0366(9) -0.0024(7) 0.0144(7) -0.0011(7)
C1 0.0448(12) 0.0257(9) 0.0436(11) -0.0005(8) 0.0228(9) 0.0009(8)
C2 0.0538(14) 0.0438(12) 0.0529(13) -0.0016(10) 0.0325(11) 0.0046(10)
C3 0.0679(16) 0.0284(10) 0.0587(14) -0.0023(10) 0.0245(12) -0.0018(10)
C4 0.0337(10) 0.0276(9) 0.0446(11) 0.0024(8) 0.0198(9) 0.0021(8)
C5 0.0425(11) 0.0320(10) 0.0373(10) -0.0040(8) 0.0192(9) -0.0063(8)
C6 0.0458(12) 0.0315(10) 0.0542(13) 0.0105(9) 0.0181(10) 0.0072(9)
C7 0.0539(14) 0.0399(12) 0.0528(13) -0.0058(10) 0.0121(11) -0.0160(11)
C8 0.0482(13) 0.0417(12) 0.0456(12) 0.0105(10) 0.0071(10) 0.0056(10)
C9 0.0417(13) 0.0562(14) 0.0527(14) -0.0047(11) 0.0029(11) -0.0131(11)
C10 0.0325(10) 0.0384(10) 0.0410(11) 0.0042(9) 0.0117(9) 0.0039(8)
C11 0.0366(11) 0.0465(12) 0.0352(11) -0.0034(9) 0.0104(9) -0.0037(9)
C20 0.0315(10) 0.0380(11) 0.0362(10) 0.0032(8) 0.0051(8) 0.0017(8)
C21 0.0349(12) 0.0518(13) 0.0536(13) -0.0017(11) 0.0163(10) -0.0003(10)
C211 0.0567(17) 0.0721(19) 0.108(2) -0.0215(17) 0.0498(17) -0.0091(14)
C22 0.0339(11) 0.0514(13) 0.0581(14) -0.0004(11) 0.0115(10) -0.0082(10)
C23 0.0411(12) 0.0433(12) 0.0391(11) 0.0019(9) 0.0009(9) -0.0009(10)
C231 0.0546(15) 0.0474(13) 0.0574(15) -0.0043(11) 0.0026(12) -0.0059(11)
C24 0.0427(12) 0.0472(12) 0.0344(11) -0.0018(9) 0.0095(9) 0.0036(10)
C25 0.0349(11) 0.0441(12) 0.0367(11) 0.0058(9) 0.0109(8) 0.0018(9)
C251 0.0493(14) 0.0541(14) 0.0659(15) 0.0023(12) 0.0306(12) -0.0005(11)
C30 0.0351(11) 0.0482(12) 0.0283(10) -0.0042(9) 0.0078(8) -0.0005(9)
C31 0.0399(11) 0.0491(12) 0.0316(10) -0.0039(9) 0.0124(9) 0.0015(9)
C311 0.0503(14) 0.0654(15) 0.0433(12) -0.0038(11) 0.0242(11) 0.0042(11)
C32 0.0453(13) 0.0554(14) 0.0367(11) 0.0024(10) 0.0109(10) -0.0037(11)
C33 0.0484(13) 0.0534(13) 0.0374(11) -0.0011(10) 0.0021(10) 0.0077(11)
C331 0.0679(17) 0.0538(15) 0.0658(17) 0.0055(13) 0.0056(14) 0.0090(13)
C34 0.0391(12) 0.0650(15) 0.0397(12) -0.0017(11) 0.0067(10) 0.0133(11)
C35 0.0343(11) 0.0607(14) 0.0329(11) -0.0002(10) 0.0085(9) 0.0027(10)
C351 0.0386(13) 0.0893(19) 0.0566(15) 0.0092(14) 0.0185(11) 0.0033(13)
N3 0.0334(9) 0.0299(8) 0.0331(8) 0.0022(7) 0.0123(7) 0.0034(7)
C1D 0.0435(12) 0.0356(11) 0.0391(11) 0.0009(9) 0.0157(9) -0.0003(9)
C2D 0.0660(16) 0.0370(12) 0.0462(12) -0.0057(9) 0.0239(11) -0.0002(10)
C3D 0.0700(17) 0.0475(13) 0.0645(16) -0.0019(12) 0.0421(14) 0.0124(12)
C4D 0.0447(13) 0.0564(14) 0.0639(15) 0.0033(12) 0.0312(12) 0.0069(11)
C5D 0.0388(11) 0.0433(12) 0.0414(11) 0.0026(9) 0.0156(9) 0.0003(9)
N4A 0.0347(14) 0.0253(12) 0.0437(14) 0.0014(10) 0.0162(11) -0.0002(10)
C1A 0.0555(19) 0.0301(14) 0.0415(16) 0.0043(12) 0.0254(14) 0.0084(13)
C2A 0.085(3) 0.0331(16) 0.075(2) 0.0127(16) 0.048(2) 0.0066(18)
C3A 0.082(3) 0.0496(19) 0.098(3) 0.0150(19) 0.057(2) -0.0065(17)
C4A 0.055(2) 0.0561(19) 0.107(3) 0.0186(19) 0.054(2) 0.0080(15)
C5A 0.0465(17) 0.0360(15) 0.085(2) 0.0132(15) 0.0337(17) 0.0083(12)
N4B 0.058(7) 0.053(7) 0.158(14) 0.011(8) 0.056(9) -0.004(6)
C1B 0.059(7) 0.053(7) 0.159(14) 0.010(8) 0.056(9) -0.006(6)
C2B 0.061(7) 0.053(7) 0.161(14) 0.012(8) 0.056(9) -0.009(5)
C3B 0.060(7) 0.055(6) 0.164(14) 0.015(8) 0.053(8) -0.012(5)
C4B 0.059(7) 0.058(6) 0.166(14) 0.017(8) 0.053(8) -0.009(5)
C5B 0.057(7) 0.055(6) 0.161(14) 0.015(8) 0.055(8) -0.008(5)

loop_
_atom_type_symbol
_atom_type_description
_atom_type_scat_dispersion_real
_atom_type_scat_dispersion_imag
_atom_type_scat_source
C C 0.0033 0.0016 'International Tables Vol C Tables 4.2.6.8 and 6.1.1.4'
H H 0.0000 0.0000 'International Tables Vol C Tables 4.2.6.8 and 6.1.1.4'
N N 0.0061 0.0033 'International Tables Vol C Tables 4.2.6.8 and 6.1.1.4'
Fe Fe 0.3463 0.8444 'International Tables Vol C Tables 4.2.6.8 and 6.1.1.4'

loop_
_geom_angle_atom_site_label_1
_geom_angle_atom_site_label_2
_geom_angle_atom_site_label_3
_geom_angle
N1 Fe1 N2 100.78(7)
N1 Fe1 N4B 117.1(7)
N2 Fe1 N4B 120.0(9)
N1 Fe1 N3 112.63(6)
N2 Fe1 N3 111.06(6)
N4B Fe1 N3 95.8(8)
N1 Fe1 N4A 118.27(10)
N2 Fe1 N4A 117.28(10)
N4B Fe1 N4A 2.7(10)
N3 Fe1 N4A 97.31(11)
C10 N1 C4 107.12(16)
C10 N1 Fe1 131.76(13)
C4 N1 Fe1 120.25(13)
C5 N2 C11 106.73(16)
C5 N2 Fe1 118.01(13)
C11 N2 Fe1 131.57(14)
C4 C1 C5 115.68(15)
C4 C1 C3 108.90(17)
C5 C1 C3 108.67(18)
C4 C1 C2 108.19(17)
C5 C1 C2 107.54(17)
C3 C1 C2 107.58(16)
C1 C2 H2A 109.5
C1 C2 H2B 109.5
H2A C2 H2B 109.5
C1 C2 H2C 109.5
H2A C2 H2C 109.5
H2B C2 H2C 109.5
C1 C3 H3A 109.5
C1 C3 H3B 109.5
H3A C3 H3B 109.5
C1 C3 H3C 109.5
H3A C3 H3C 109.5
H3B C3 H3C 109.5
C6 C4 N1 108.74(18)
C6 C4 C1 129.06(18)
N1 C4 C1 121.97(17)
C7 C5 N2 109.13(19)
C7 C5 C1 128.64(19)
N2 C5 C1 121.77(17)
C4 C6 C8 107.56(18)
C4 C6 H6 126.2
C8 C6 H6 126.2
C5 C7 C9 107.8(2)
C5 C7 H7 126.1
C9 C7 H7 126.1
C10 C8 C6 107.43(19)
C10 C8 H8 126.3
C6 C8 H8 126.3
C11 C9 C7 107.2(2)
C11 C9 H9 126.4
C7 C9 H9 126.4
C8 C10 N1 109.15(19)
C8 C10 C20 130.12(19)
N1 C10 C20 120.72(17)
C9 C11 N2 109.09(19)
C9 C11 C30 129.9(2)
N2 C11 C30 120.87(18)
C25 C20 C21 118.73(19)
C25 C20 C10 120.82(18)
C21 C20 C10 120.45(18)
C22 C21 C20 119.6(2)
C22 C21 C211 119.6(2)
C20 C21 C211 120.8(2)
C21 C211 H21A 109.5
C21 C211 H21B 109.5
H21A C211 H21B 109.5
C21 C211 H21C 109.5
H21A C211 H21C 109.5
H21B C211 H21C 109.5
C23 C22 C21 122.0(2)
C23 C22 H22 119.0
C21 C22 H22 119.0
C24 C23 C22 117.6(2)
C24 C23 C231 120.8(2)
C22 C23 C231 121.5(2)
C23 C231 H23A 109.5
C23 C231 H23B 109.5
H23A C231 H23B 109.5
C23 C231 H23C 109.5
H23A C231 H23C 109.5
H23B C231 H23C 109.5
C23 C24 C25 122.2(2)
C23 C24 H24 118.9
C25 C24 H24 118.9
C24 C25 C20 119.65(19)
C24 C25 C251 119.18(19)
C20 C25 C251 121.12(19)
C25 C251 H25A 109.5
C25 C251 H25B 109.5
H25A C251 H25B 109.5
C25 C251 H25C 109.5
H25A C251 H25C 109.5
H25B C251 H25C 109.5
C35 C30 C31 118.0(2)
C35 C30 C11 121.82(19)
C31 C30 C11 120.14(18)
C32 C31 C30 119.75(19)
C32 C31 C311 118.29(19)
C30 C31 C311 121.8(2)
C31 C311 H31A 109.5
C31 C311 H31B 109.5
H31A C311 H31B 109.5
C31 C311 H31C 109.5
H31A C311 H31C 109.5
H31B C311 H31C 109.5
C31 C32 C33 122.5(2)
C31 C32 H32 118.8
C33 C32 H32 118.8
C34 C33 C32 117.2(2)
C34 C33 C331 121.5(2)
C32 C33 C331 121.3(2)
C33 C331 H33A 109.5
C33 C331 H33B 109.5
H33A C331 H33B 109.5
C33 C331 H33C 109.5
H33A C331 H33C 109.5
H33B C331 H33C 109.5
C33 C34 C35 122.6(2)
C33 C34 H34 118.7
C35 C34 H34 118.7
C34 C35 C30 119.7(2)
C34 C35 C351 118.0(2)
C30 C35 C351 122.3(2)
C35 C351 H35A 109.5
C35 C351 H35B 109.5
H35A C351 H35B 109.5
C35 C351 H35C 109.5
H35A C351 H35C 109.5
H35B C351 H35C 109.5
C5D N3 C1D 117.18(17)
C5D N3 Fe1 119.08(13)
C1D N3 Fe1 123.24(13)
N3 C1D C2D 122.6(2)
N3 C1D H1D 118.7
C2D C1D H1D 118.7
C3D C2D C1D 119.0(2)
C3D C2D H2D 120.5
C1D C2D H2D 120.5
C4D C3D C2D 119.1(2)
C4D C3D H3D 120.4
C2D C3D H3D 120.4
C3D C4D C5D 118.9(2)
C3D C4D H4D 120.6
C5D C4D H4D 120.6
N3 C5D C4D 123.2(2)
N3 C5D H5D 118.4
C4D C5D H5D 118.4
C1A N4A C5A 116.1(3)
C1A N4A Fe1 120.8(2)
C5A N4A Fe1 121.9(2)
N4A C1A C2A 122.8(3)
N4A C1A H1A1 118.6
C2A C1A H1A1 118.6
C3A C2A C1A 119.4(3)
C3A C2A H2A1 120.3
C1A C2A H2A1 120.3
C2A C3A C4A 119.0(3)
C2A C3A H3A1 120.5
C4A C3A H3A1 120.5
C5A C4A C3A 118.2(3)
C5A C4A H4A 120.9
C3A C4A H4A 120.9
N4A C5A C4A 124.3(3)
N4A C5A H5A 117.8
C4A C5A H5A 117.8
C5B N4B C1B 114.1(19)
C5B N4B Fe1 117.0(16)
C1B N4B Fe1 127.2(15)
N4B C1B C2B 124.8(19)
N4B C1B H1B 117.6
C2B C1B H1B 117.6
C3B C2B C1B 117.7(17)
C3B C2B H2B1 121.1
C1B C2B H2B1 121.1
C4B C3B C2B 120.2(16)
C4B C3B H3B1 119.9
C2B C3B H3B1 119.9
C3B C4B C5B 118.5(14)
C3B C4B H4B 120.7
C5B C4B H4B 120.7
N4B C5B C4B 124.3(16)
N4B C5B H5B 117.8
C4B C5B H5B 117.8

loop_
_geom_bond_atom_site_label_1
_geom_bond_atom_site_label_2
_geom_bond_distance
Fe1 N1 1.9787(16)
Fe1 N2 1.9853(16)
Fe1 N4B 2.07(2)
Fe1 N3 2.1123(15)
Fe1 N4A 2.128(3)
N1 C10 1.388(3)
N1 C4 1.389(2)
N2 C5 1.389(2)
N2 C11 1.391(3)
C1 C4 1.511(3)
C1 C5 1.522(3)
C1 C3 1.534(3)
C1 C2 1.550(3)
C2 H2A 0.9800
C2 H2B 0.9800
C2 H2C 0.9800
C3 H3A 0.9800
C3 H3B 0.9800
C3 H3C 0.9800
C4 C6 1.377(3)
C5 C7 1.369(3)
C6 C8 1.408(3)
C6 H6 0.9500
C7 C9 1.403(3)
C7 H7 0.9500
C8 C10 1.370(3)
C8 H8 0.9500
C9 C11 1.377(3)
C9 H9 0.9500
C10 C20 1.481(3)
C11 C30 1.477(3)
C20 C25 1.404(3)
C20 C21 1.405(3)
C21 C22 1.392(3)
C21 C211 1.516(3)
C211 H21A 0.9800
C211 H21B 0.9800
C211 H21C 0.9800
C22 C23 1.385(3)
C22 H22 0.9500
C23 C24 1.385(3)
C23 C231 1.509(3)
C231 H23A 0.9800
C231 H23B 0.9800
C231 H23C 0.9800
C24 C25 1.388(3)
C24 H24 0.9500
C25 C251 1.509(3)
C251 H25A 0.9800
C251 H25B 0.9800
C251 H25C 0.9800
C30 C35 1.407(3)
C30 C31 1.413(3)
C31 C32 1.384(3)
C31 C311 1.510(3)
C311 H31A 0.9800
C311 H31B 0.9800
C311 H31C 0.9800
C32 C33 1.385(3)
C32 H32 0.9500
C33 C34 1.382(3)
C33 C331 1.506(3)
C331 H33A 0.9800
C331 H33B 0.9800
C331 H33C 0.9800
C34 C35 1.387(3)
C34 H34 0.9500
C35 C351 1.514(3)
C351 H35A 0.9800
C351 H35B 0.9800
C351 H35C 0.9800
N3 C5D 1.341(3)
N3 C1D 1.344(3)
C1D C2D 1.380(3)
C1D H1D 0.9500
C2D C3D 1.375(4)
C2D H2D 0.9500
C3D C4D 1.366(4)
C3D H3D 0.9500
C4D C5D 1.376(3)
C4D H4D 0.9500
C5D H5D 0.9500
N4A C1A 1.340(3)
N4A C5A 1.345(4)
C1A C2A 1.379(4)
C1A H1A1 0.9500
C2A C3A 1.368(5)
C2A H2A1 0.9500
C3A C4A 1.371(4)
C3A H3A1 0.9500
C4A C5A 1.371(4)
C4A H4A 0.9500
C5A H5A 0.9500
N4B C5B 1.336(15)
N4B C1B 1.344(15)
C1B C2B 1.381(15)
C1B H1B 0.9500
C2B C3B 1.346(14)
C2B H2B1 0.9500
C3B C4B 1.341(14)
C3B H3B1 0.9500
C4B C5B 1.380(14)
C4B H4B 0.9500
C5B H5B 0.9500
